data_2231896
loop_
_publ_author_name
'Choi, Hong Dae'
'Seo, Pil Ja'
'Son, Byeng Wha'
'Lee, Uk'

_publ_section_title
;
 5-(4-Fluorophenyl)-3-methylsulfanyl-2-phenyl-1-benzofuran
;
_journal_coeditor_code HB6402
_journal_issue 10
_journal_name_full 'Acta Crystallographica Section E'
_journal_page_first o2742
_journal_paper_doi 10.1107/S1600536811036713
_journal_volume 67
_journal_year 2011
_chemical_formula_iupac 'C21 H15 F O S'
_chemical_formula_moiety 'C21 H15 F O S'
_chemical_formula_sum 'C21 H15 F O S'
_chemical_formula_weight 334.39
_chemical_name_systematic
;
5-(4-Fluorophenyl)-3-methylsulfanyl-2-phenyl-1-benzofuran
;
_space_group_IT_number 4
_symmetry_cell_setting monoclinic
_symmetry_space_group_name_Hall 'P 2yb'
_symmetry_space_group_name_H-M 'P 1 21 1'
_atom_sites_solution_hydrogens difmap
_atom_sites_solution_primary direct
_atom_sites_solution_secondary difmap
_cell_angle_alpha 90.00
_cell_angle_beta 115.396(2)
_cell_angle_gamma 90.00
_cell_formula_units_Z 2
_cell_length_a 10.6439(15)
_cell_length_b 7.2006(10)
_cell_length_c 11.7226(17)
_cell_measurement_reflns_used 2652
_cell_measurement_temperature 173(2)
_cell_measurement_theta_max 26.64
_cell_measurement_theta_min 3.42
_cell_volume 811.6(2)
_computing_cell_refinement '<i>SAINT</i> (Bruker, 2009)'
_computing_data_collection '<i>APEX2</i> (Bruker, 2009)'
_computing_data_reduction '<i>SAINT</i> (Bruker, 2009)'
_computing_molecular_graphics '<i>ORTEP-3</i> (Farrugia, 1997) and <i>DIAMOND</i> (Brandenburg, 1998)'
_computing_publication_material '<i>SHELXL97</i> (Sheldrick, 2008)'
_computing_structure_refinement '<i>SHELXL97</i> (Sheldrick, 2008)'
_computing_structure_solution '<i>SHELXS97</i> (Sheldrick, 2008)'
_diffrn_ambient_temperature 173(2)
_diffrn_detector_area_resol_mean 10.0
_diffrn_measured_fraction_theta_full 0.998
_diffrn_measured_fraction_theta_max 0.998
_diffrn_measurement_device_type 'Bruker SMART APEXII CCD'
_diffrn_measurement_method '\f and \w scans'
_diffrn_radiation_monochromator 'graphite multilayer'
_diffrn_radiation_source 'rotating anode'
_diffrn_radiation_type MoK\a
_diffrn_radiation_wavelength 0.71073
_diffrn_reflns_av_R_equivalents 0.0346
_diffrn_reflns_av_sigmaI/netI 0.0540
_diffrn_reflns_limit_h_max 13
_diffrn_reflns_limit_h_min -12
_diffrn_reflns_limit_k_max 9
_diffrn_reflns_limit_k_min -8
_diffrn_reflns_limit_l_max 14
_diffrn_reflns_limit_l_min -14
_diffrn_reflns_number 7372
_diffrn_reflns_theta_full 27.00
_diffrn_reflns_theta_max 27.00
_diffrn_reflns_theta_min 1.92
_diffrn_standards_number 0
_exptl_absorpt_coefficient_mu 0.214
_exptl_absorpt_correction_T_max 0.9785
_exptl_absorpt_correction_T_min 0.9278
_exptl_absorpt_correction_type multi-scan
_exptl_absorpt_process_details '(SADABS; Bruker, 2009)'
_exptl_crystal_colour colourless
_exptl_crystal_density_diffrn 1.368
_exptl_crystal_density_method 'not measured'
_exptl_crystal_description block
_exptl_crystal_F_000 348
_exptl_crystal_size_max 0.36
_exptl_crystal_size_mid 0.29
_exptl_crystal_size_min 0.10
_refine_diff_density_max 0.206
_refine_diff_density_min -0.202
_refine_ls_abs_structure_details 'Flack (1983),  1278 Friedel pairs'
_refine_ls_abs_structure_Flack 0.38(9)
_refine_ls_extinction_method none
_refine_ls_goodness_of_fit_ref 1.103
_refine_ls_hydrogen_treatment constr
_refine_ls_matrix_type full
_refine_ls_number_parameters 219
_refine_ls_number_reflns 3194
_refine_ls_number_restraints 1
_refine_ls_restrained_S_all 1.102
_refine_ls_R_factor_all 0.0620
_refine_ls_R_factor_gt 0.0383
_refine_ls_shift/su_max 0.000
_refine_ls_shift/su_mean 0.000
_refine_ls_structure_factor_coef Fsqd
_refine_ls_weighting_details 'calc w=1/[\s^2^(Fo^2^)+(0.0545P)^2^+0.0000P] where P=(Fo^2^+2Fc^2^)/3'
_refine_ls_weighting_scheme calc
_refine_ls_wR_factor_gt 0.0918
_refine_ls_wR_factor_ref 0.1055
_reflns_number_gt 2540
_reflns_number_total 3194
_reflns_threshold_expression I>2\s(I)
_cod_data_source_file hb6402.cif
_cod_data_source_block I
_cod_original_sg_symbol_H-M 'P 21 '
_cod_database_code 2231896
_cod_database_fobs_code 2231896

loop_
_symmetry_equiv_pos_as_xyz
'x, y, z'
'-x, y+1/2, -z'

loop_
_atom_site_type_symbol
_atom_site_label
_atom_site_fract_x
_atom_site_fract_y
_atom_site_fract_z
_atom_site_U_iso_or_equiv
_atom_site_adp_type
_atom_site_calc_flag
_atom_site_refinement_flags
_atom_site_occupancy
_atom_site_symmetry_multiplicity
S S1 0.42262(6) 0.39699(11) 0.12213(5) 0.03595(18) Uani d . 1 2
F F1 1.34923(15) 0.4759(3) 0.74321(14) 0.0487(4) Uani d . 1 2
O O1 0.34169(16) 0.4817(2) 0.41757(13) 0.0299(4) Uani d . 1 2
C C1 0.4191(2) 0.4505(3) 0.26649(19) 0.0269(5) Uani d . 1 2
C C2 0.5384(2) 0.4604(3) 0.38747(19) 0.0259(5) Uani d . 1 2
C C3 0.6812(2) 0.4542(3) 0.42791(19) 0.0280(5) Uani d . 1 2
H H3 0.7195 0.4416 0.3685 0.034 Uiso calc R 1 2
C C4 0.7681(2) 0.4667(3) 0.5565(2) 0.0272(5) Uani d . 1 2
C C5 0.7074(3) 0.4836(4) 0.6427(2) 0.0306(5) Uani d . 1 2
H H5 0.7670 0.4914 0.7303 0.037 Uiso calc R 1 2
C C6 0.5661(3) 0.4890(4) 0.6047(2) 0.0327(6) Uani d . 1 2
H H6 0.5269 0.4998 0.6635 0.039 Uiso calc R 1 2
C C7 0.4842(2) 0.4781(4) 0.47627(19) 0.0273(5) Uani d . 1 2
C C8 0.3042(2) 0.4667(3) 0.28925(19) 0.0272(5) Uani d . 1 2
C C9 0.9222(2) 0.4655(3) 0.60428(19) 0.0264(5) Uani d . 1 2
C C10 0.9871(3) 0.5412(3) 0.5334(2) 0.0294(5) Uani d . 1 2
H H10 0.9317 0.5924 0.4526 0.035 Uiso calc R 1 2
C C11 1.1301(3) 0.5429(3) 0.5785(2) 0.0307(5) Uani d . 1 2
H H11 1.1734 0.5928 0.5294 0.037 Uiso calc R 1 2
C C12 1.2080(2) 0.4703(4) 0.6967(2) 0.0329(5) Uani d . 1 2
C C13 1.1500(2) 0.3955(4) 0.7699(2) 0.0330(5) Uani d . 1 2
H H13 1.2067 0.3478 0.8515 0.040 Uiso calc R 1 2
C C14 1.0067(2) 0.3910(4) 0.72242(18) 0.0290(5) Uani d . 1 2
H H14 0.9648 0.3359 0.7712 0.035 Uiso calc R 1 2
C C15 0.1550(2) 0.4714(3) 0.2092(2) 0.0274(5) Uani d . 1 2
C C16 0.0615(2) 0.4006(4) 0.25293(19) 0.0312(5) Uani d . 1 2
H H16 0.0956 0.3464 0.3346 0.037 Uiso calc R 1 2
C C17 -0.0797(3) 0.4087(4) 0.1787(2) 0.0373(6) Uani d . 1 2
H H17 -0.1424 0.3593 0.2090 0.045 Uiso calc R 1 2
C C18 -0.1305(3) 0.4888(4) 0.0595(2) 0.0383(6) Uani d . 1 2
H H18 -0.2278 0.4939 0.0082 0.046 Uiso calc R 1 2
C C19 -0.0387(3) 0.5614(4) 0.0158(2) 0.0359(6) Uani d . 1 2
H H19 -0.0736 0.6180 -0.0651 0.043 Uiso calc R 1 2
C C20 0.1025(3) 0.5520(3) 0.0887(2) 0.0316(5) Uani d . 1 2
H H20 0.1646 0.6002 0.0573 0.038 Uiso calc R 1 2
C C21 0.4698(4) 0.6154(6) 0.0774(3) 0.0679(11) Uani d . 1 2
H H21A 0.3992 0.7088 0.0688 0.102 Uiso calc R 1 2
H H21B 0.4756 0.6015 -0.0033 0.102 Uiso calc R 1 2
H H21C 0.5602 0.6553 0.1425 0.102 Uiso calc R 1 2

loop_
_atom_site_aniso_label
_atom_site_aniso_U_11
_atom_site_aniso_U_22
_atom_site_aniso_U_33
_atom_site_aniso_U_12
_atom_site_aniso_U_13
_atom_site_aniso_U_23
S1 0.0428(4) 0.0435(3) 0.0252(2) 0.0018(3) 0.0181(2) -0.0041(3)
F1 0.0285(9) 0.0664(11) 0.0510(9) -0.0028(8) 0.0168(7) 0.0080(8)
O1 0.0319(9) 0.0355(8) 0.0257(7) 0.0000(8) 0.0157(6) -0.0012(7)
C1 0.0348(13) 0.0234(11) 0.0242(10) 0.0000(10) 0.0143(9) -0.0008(8)
C2 0.0336(13) 0.0234(10) 0.0236(9) 0.0006(10) 0.0152(9) -0.0005(8)
C3 0.0348(13) 0.0264(11) 0.0271(10) 0.0023(10) 0.0175(9) -0.0009(9)
C4 0.0334(13) 0.0216(9) 0.0287(10) -0.0003(11) 0.0152(9) -0.0002(9)
C5 0.0336(14) 0.0354(12) 0.0225(10) -0.0029(11) 0.0117(10) -0.0021(9)
C6 0.0386(15) 0.0375(14) 0.0282(11) -0.0013(12) 0.0204(10) -0.0037(10)
C7 0.0253(13) 0.0301(11) 0.0281(11) 0.0002(11) 0.0130(9) -0.0002(9)
C8 0.0362(13) 0.0251(10) 0.0224(9) 0.0001(11) 0.0144(9) 0.0016(8)
C9 0.0324(14) 0.0223(10) 0.0280(10) -0.0022(11) 0.0162(10) -0.0031(9)
C10 0.0371(15) 0.0270(11) 0.0250(10) -0.0001(10) 0.0142(10) 0.0011(9)
C11 0.0354(15) 0.0297(12) 0.0338(12) -0.0021(11) 0.0213(11) 0.0003(10)
C12 0.0273(14) 0.0327(12) 0.0400(12) -0.0026(12) 0.0157(10) -0.0038(11)
C13 0.0309(13) 0.0363(12) 0.0305(10) 0.0000(13) 0.0119(9) 0.0017(11)
C14 0.0339(13) 0.0289(10) 0.0281(9) -0.0041(12) 0.0170(9) 0.0024(11)
C15 0.0315(13) 0.0221(10) 0.0289(10) 0.0027(11) 0.0131(9) -0.0017(9)
C16 0.0389(14) 0.0256(10) 0.0321(10) 0.0011(12) 0.0181(10) 0.0023(11)
C17 0.0392(14) 0.0305(13) 0.0449(12) -0.0061(12) 0.0208(11) -0.0044(12)
C18 0.0296(14) 0.0326(14) 0.0441(14) 0.0015(12) 0.0076(11) -0.0083(11)
C19 0.0436(17) 0.0294(13) 0.0266(11) 0.0027(12) 0.0073(11) -0.0005(9)
C20 0.0387(15) 0.0273(12) 0.0303(11) -0.0009(11) 0.0162(11) 0.0000(9)
C21 0.091(3) 0.073(2) 0.0554(19) -0.026(2) 0.047(2) 0.0069(16)

loop_
_atom_type_symbol
_atom_type_description
_atom_type_scat_dispersion_real
_atom_type_scat_dispersion_imag
_atom_type_scat_source
C C 0.0033 0.0016 'International Tables Vol C Tables 4.2.6.8 and 6.1.1.4'
H H 0.0000 0.0000 'International Tables Vol C Tables 4.2.6.8 and 6.1.1.4'
O O 0.0106 0.0060 'International Tables Vol C Tables 4.2.6.8 and 6.1.1.4'
F F 0.0171 0.0103 'International Tables Vol C Tables 4.2.6.8 and 6.1.1.4'
S S 0.1246 0.1234 'International Tables Vol C Tables 4.2.6.8 and 6.1.1.4'

loop_
_geom_angle_atom_site_label_1
_geom_angle_atom_site_label_2
_geom_angle_atom_site_label_3
_geom_angle
C1 S1 C21 102.33(13)
C7 O1 C8 106.56(16)
C8 C1 C2 106.77(18)
C8 C1 S1 126.90(17)
C2 C1 S1 125.83(17)
C3 C2 C7 119.45(19)
C3 C2 C1 135.12(19)
C7 C2 C1 105.4(2)
C2 C3 C4 119.4(2)
C2 C3 H3 120.3
C4 C3 H3 120.3
C3 C4 C5 118.9(2)
C3 C4 C9 121.32(19)
C5 C4 C9 119.82(19)
C6 C5 C4 122.8(2)
C6 C5 H5 118.6
C4 C5 H5 118.6
C5 C6 C7 116.3(2)
C5 C6 H6 121.8
C7 C6 H6 121.8
O1 C7 C6 126.3(2)
O1 C7 C2 110.47(18)
C6 C7 C2 123.3(2)
C1 C8 O1 110.74(19)
C1 C8 C15 134.14(19)
O1 C8 C15 115.12(19)
C14 C9 C10 117.8(2)
C14 C9 C4 120.84(19)
C10 C9 C4 121.3(2)
C11 C10 C9 121.4(2)
C11 C10 H10 119.3
C9 C10 H10 119.3
C12 C11 C10 118.1(2)
C12 C11 H11 120.9
C10 C11 H11 120.9
F1 C12 C13 118.6(2)
F1 C12 C11 118.5(2)
C13 C12 C11 122.9(2)
C12 C13 C14 118.4(2)
C12 C13 H13 120.8
C14 C13 H13 120.8
C13 C14 C9 121.4(2)
C13 C14 H14 119.3
C9 C14 H14 119.3
C16 C15 C20 118.8(2)
C16 C15 C8 120.38(19)
C20 C15 C8 120.8(2)
C17 C16 C15 120.6(2)
C17 C16 H16 119.7
C15 C16 H16 119.7
C16 C17 C18 120.1(2)
C16 C17 H17 119.9
C18 C17 H17 119.9
C19 C18 C17 119.8(2)
C19 C18 H18 120.1
C17 C18 H18 120.1
C20 C19 C18 120.5(2)
C20 C19 H19 119.8
C18 C19 H19 119.8
C19 C20 C15 120.2(2)
C19 C20 H20 119.9
C15 C20 H20 119.9
S1 C21 H21A 109.5
S1 C21 H21B 109.5
H21A C21 H21B 109.5
S1 C21 H21C 109.5
H21A C21 H21C 109.5
H21B C21 H21C 109.5

loop_
_geom_bond_atom_site_label_1
_geom_bond_atom_site_label_2
_geom_bond_distance
S1 C1 1.752(2)
S1 C21 1.796(3)
F1 C12 1.362(3)
O1 C7 1.371(3)
O1 C8 1.385(2)
C1 C8 1.364(3)
C1 C2 1.444(3)
C2 C3 1.385(3)
C2 C7 1.396(3)
C3 C4 1.393(3)
C3 H3 0.9500
C4 C5 1.418(3)
C4 C9 1.489(3)
C5 C6 1.374(4)
C5 H5 0.9500
C6 C7 1.381(3)
C6 H6 0.9500
C8 C15 1.458(3)
C9 C14 1.395(3)
C9 C10 1.399(3)
C10 C11 1.380(3)
C10 H10 0.9500
C11 C12 1.377(3)
C11 H11 0.9500
C12 C13 1.365(3)
C13 C14 1.382(3)
C13 H13 0.9500
C14 H14 0.9500
C15 C16 1.397(3)
C15 C20 1.402(3)
C16 C17 1.378(3)
C16 H16 0.9500
C17 C18 1.388(4)
C17 H17 0.9500
C18 C19 1.385(4)
C18 H18 0.9500
C19 C20 1.376(3)
C19 H19 0.9500
C20 H20 0.9500
C21 H21A 0.9800
C21 H21B 0.9800
C21 H21C 0.9800

loop_
_geom_hbond_atom_site_label_D
_geom_hbond_atom_site_label_H
_geom_hbond_atom_site_label_A
_geom_hbond_site_symmetry_A
_geom_hbond_distance_DH
_geom_hbond_distance_HA
_geom_hbond_distance_DA
_geom_hbond_angle_DHA
C14 H14 Cg 2_666 0.95 2.76 3.448(2) 130

loop_
_geom_torsion_atom_site_label_1
_geom_torsion_atom_site_label_2
_geom_torsion_atom_site_label_3
_geom_torsion_atom_site_label_4
_geom_torsion
C21 S1 C1 C8 107.9(3)
C21 S1 C1 C2 -81.3(2)
C8 C1 C2 C3 -179.5(3)
S1 C1 C2 C3 8.2(4)
C8 C1 C2 C7 1.3(3)
S1 C1 C2 C7 -171.00(18)
C7 C2 C3 C4 -0.3(3)
C1 C2 C3 C4 -179.4(3)
C2 C3 C4 C5 0.6(3)
C2 C3 C4 C9 -178.4(2)
C3 C4 C5 C6 -0.3(4)
C9 C4 C5 C6 178.8(2)
C4 C5 C6 C7 -0.3(4)
C8 O1 C7 C6 -179.9(2)
C8 O1 C7 C2 -0.2(3)
C5 C6 C7 O1 -179.7(2)
C5 C6 C7 C2 0.7(4)
C3 C2 C7 O1 180.0(2)
C1 C2 C7 O1 -0.7(3)
C3 C2 C7 C6 -0.3(4)
C1 C2 C7 C6 179.0(2)
C2 C1 C8 O1 -1.5(3)
S1 C1 C8 O1 170.70(16)
C2 C1 C8 C15 178.5(2)
S1 C1 C8 C15 -9.3(4)
C7 O1 C8 C1 1.1(3)
C7 O1 C8 C15 -178.9(2)
C3 C4 C9 C14 -149.0(2)
C5 C4 C9 C14 31.9(3)
C3 C4 C9 C10 31.9(3)
C5 C4 C9 C10 -147.2(2)
C14 C9 C10 C11 -0.2(4)
C4 C9 C10 C11 178.9(2)
C9 C10 C11 C12 -0.9(3)
C10 C11 C12 F1 -178.3(2)
C10 C11 C12 C13 0.7(4)
F1 C12 C13 C14 179.7(2)
C11 C12 C13 C14 0.7(4)
C12 C13 C14 C9 -1.9(4)
C10 C9 C14 C13 1.7(4)
C4 C9 C14 C13 -177.4(2)
C1 C8 C15 C16 148.6(3)
O1 C8 C15 C16 -31.5(3)
C1 C8 C15 C20 -33.4(4)
O1 C8 C15 C20 146.6(2)
C20 C15 C16 C17 0.4(4)
C8 C15 C16 C17 178.5(3)
C15 C16 C17 C18 -0.5(4)
C16 C17 C18 C19 -0.3(4)
C17 C18 C19 C20 1.0(4)
C18 C19 C20 C15 -1.1(4)
C16 C15 C20 C19 0.3(4)
C8 C15 C20 C19 -177.7(2)

loop_
_cod_related_entry_id
_cod_related_entry_database
_cod_related_entry_code
1 ChemSpider 30657030
